data_4109072
loop_
_publ_author_name
'Yu-Bin Dong'
'Qiang Zhang'
'Li-Li Liu'
'Jian-Ping Ma'
'Bo Tang'
'Ru-Qi Huang'

_publ_section_title
;
 [Cu(C24H22N4O3)].CH2Cl2: A Discrete Breathing Metallamacrocycle Showing
 Selective and Reversible Guest Adsorption with Retention of Single
 Crystallinity
;
_journal_name_full 'Journal of the American Chemical Society'
_journal_page_first 1514
_journal_page_last 1515
_journal_paper_doi 10.1021/ja067384z
_journal_volume 129
_journal_year 2007
_chemical_formula_sum 'C49 H44 Cl2 Cu2 N8 O6'
_chemical_formula_weight 1038.90
_chemical_name_systematic
; 
 ? 
;
_space_group_IT_number 14
_symmetry_cell_setting monoclinic
_symmetry_space_group_name_Hall '-P 2ybc'
_symmetry_space_group_name_H-M 'P 1 21/c 1'
_atom_sites_solution_hydrogens geom
_atom_sites_solution_primary direct
_atom_sites_solution_secondary difmap
_audit_creation_method SHELXL-97
_cell_angle_alpha 90.00
_cell_angle_beta 110.802(2)
_cell_angle_gamma 90.00
_cell_formula_units_Z 2
_cell_length_a 12.8528(15)
_cell_length_b 14.0181(16)
_cell_length_c 14.4074(17)
_cell_measurement_reflns_used 5316
_cell_measurement_temperature 143(2)
_cell_measurement_theta_max 28.094
_cell_measurement_theta_min 2.233
_cell_volume 2426.6(5)
_computing_cell_refinement 'Bruker SMART'
_computing_data_collection 'Bruker SMART'
_computing_data_reduction 'Bruker SAINT'
_computing_molecular_graphics 'Bruker SHELXTL'
_computing_publication_material 'Bruker SHELXTL'
_computing_structure_refinement 'SHELXL-97 (Sheldrick, 1997)'
_computing_structure_solution 'SHELXS-97 (Sheldrick, 1990)'
_diffrn_ambient_temperature 143(2)
_diffrn_measured_fraction_theta_full 0.999
_diffrn_measured_fraction_theta_max 0.999
_diffrn_measurement_device_type 'CCD area detector'
_diffrn_measurement_method 'phi and omega scans'
_diffrn_radiation_monochromator graphite
_diffrn_radiation_source 'fine-focus sealed tube'
_diffrn_radiation_type MoK\a
_diffrn_radiation_wavelength 0.71073
_diffrn_reflns_av_R_equivalents 0.0247
_diffrn_reflns_av_sigmaI/netI 0.0288
_diffrn_reflns_limit_h_max 15
_diffrn_reflns_limit_h_min -15
_diffrn_reflns_limit_k_max 16
_diffrn_reflns_limit_k_min -15
_diffrn_reflns_limit_l_max 17
_diffrn_reflns_limit_l_min -9
_diffrn_reflns_number 12219
_diffrn_reflns_theta_full 25.50
_diffrn_reflns_theta_max 25.50
_diffrn_reflns_theta_min 2.10
_exptl_absorpt_coefficient_mu 1.043
_exptl_absorpt_correction_T_max 0.7449
_exptl_absorpt_correction_T_min 0.6182
_exptl_absorpt_correction_type multi-scan
_exptl_absorpt_process_details sadabs
_exptl_crystal_colour brown
_exptl_crystal_density_diffrn 1.422
_exptl_crystal_description block
_exptl_crystal_F_000 1068
_exptl_crystal_size_max 0.51
_exptl_crystal_size_mid 0.50
_exptl_crystal_size_min 0.30
_refine_diff_density_max 0.745
_refine_diff_density_min -1.045
_refine_diff_density_rms 0.075
_refine_ls_extinction_method none
_refine_ls_goodness_of_fit_ref 1.034
_refine_ls_hydrogen_treatment mixed
_refine_ls_matrix_type full
_refine_ls_number_parameters 328
_refine_ls_number_reflns 4509
_refine_ls_number_restraints 5
_refine_ls_restrained_S_all 1.037
_refine_ls_R_factor_all 0.0554
_refine_ls_R_factor_gt 0.0464
_refine_ls_shift/su_max 0.001
_refine_ls_shift/su_mean 0.000
_refine_ls_structure_factor_coef Fsqd
_refine_ls_weighting_details 'calc w=1/[\s^2^(Fo^2^)+(0.0634P)^2^+3.0507P] where P=(Fo^2^+2Fc^2^)/3'
_refine_ls_weighting_scheme calc
_refine_ls_wR_factor_gt 0.1181
_refine_ls_wR_factor_ref 0.1247
_reflns_number_gt 3827
_reflns_number_total 4509
_reflns_threshold_expression >2sigma(I)
_cod_data_source_file ja067384zsi20061209_020236.cif
_cod_data_source_block 2
_cod_database_code 4109072

loop_
_symmetry_equiv_pos_as_xyz
'x, y, z'
'-x, y+1/2, -z+1/2'
'-x, -y, -z'
'x, -y-1/2, z-1/2'

loop_
_atom_site_label
_atom_site_type_symbol
_atom_site_fract_x
_atom_site_fract_y
_atom_site_fract_z
_atom_site_U_iso_or_equiv
_atom_site_adp_type
_atom_site_occupancy
_atom_site_symmetry_multiplicity
_atom_site_calc_flag
_atom_site_refinement_flags
C24 C 0.9240(3) 0.2395(3) 1.1607(3) 0.0554(11) Uani 1 1 d .
H24A H 0.886(4) 0.220(3) 1.204(4) 0.083 Uiso 1 1 d .
H24B H 0.933(4) 0.305(4) 1.161(3) 0.083 Uiso 1 1 d .
H24C H 0.992(4) 0.216(4) 1.174(4) 0.083 Uiso 1 1 d .
O2 O 0.8334(3) 0.11640(17) 1.05298(18) 0.0622(8) Uani 1 1 d .
C23 C 0.8501(3) 0.2066(2) 1.0586(3) 0.0429(8) Uani 1 1 d .
C22 C 0.8053(3) 0.2680(2) 0.9827(3) 0.0391(8) Uani 1 1 d .
H22 H 0.8230 0.3337 0.9953 0.047 Uiso 1 1 calc R
C21 C 0.7342(2) 0.2425(2) 0.8861(2) 0.0347(7) Uani 1 1 d .
N3 N 0.71055(19) 0.15341(17) 0.85708(18) 0.0288(5) Uani 1 1 d .
C18 C 0.6373(2) 0.1373(2) 0.7571(2) 0.0305(6) Uani 1 1 d .
C19 C 0.5256(2) 0.1190(2) 0.7385(2) 0.0272(6) Uani 1 1 d .
H19 H 0.4981 0.1191 0.7915 0.033 Uiso 1 1 calc R
C14 C 0.4540(2) 0.1004(2) 0.6419(2) 0.0289(6) Uani 1 1 d .
Cl2 Cl 0.5417(5) 0.8502(4) 0.9742(6) 0.226(3) Uani 0.50 1 d PDU
Cu1 Cu 0.22564(3) -0.03943(2) 1.06101(3) 0.02888(14) Uani 1 1 d .
O3 O 0.2874(2) 0.03975(14) 1.17415(17) 0.0420(6) Uani 1 1 d .
O1 O 0.29926(15) 0.07602(14) 0.69864(13) 0.0257(4) Uani 1 1 d .
N4 N 0.14826(19) 0.07044(17) 0.97814(17) 0.0260(5) Uani 1 1 d .
N1 N 0.1627(2) 0.04164(18) 0.55903(18) 0.0327(6) Uani 1 1 d .
C10 C 0.1212(2) 0.0407(2) 0.7144(2) 0.0287(6) Uani 1 1 d .
C13 C 0.3365(2) 0.0788(2) 0.62135(19) 0.0268(6) Uani 1 1 d .
C11 C 0.1642(2) 0.0648(2) 0.8149(2) 0.0267(6) Uani 1 1 d .
H11 H 0.2378 0.0888 0.8436 0.032 Uiso 1 1 calc R
C12 C 0.1898(2) 0.05179(19) 0.6535(2) 0.0253(6) Uani 1 1 d .
N2 N 0.2594(2) 0.05941(19) 0.53751(18) 0.0334(6) Uani 1 1 d .
C6 C 0.0986(2) 0.0532(2) 0.8725(2) 0.0284(6) Uani 1 1 d .
C4 C 0.1412(2) 0.1568(2) 1.0106(2) 0.0303(6) Uani 1 1 d .
C9 C 0.0122(2) 0.0068(2) 0.6714(2) 0.0316(6) Uani 1 1 d .
H9 H -0.0173 -0.0085 0.6028 0.038 Uiso 1 1 calc R
C7 C -0.0091(3) 0.0188(2) 0.8298(2) 0.0347(7) Uani 1 1 d .
H7 H -0.0539 0.0110 0.8694 0.042 Uiso 1 1 calc R
C3 C 0.1947(3) 0.1835(2) 1.1108(2) 0.0338(7) Uani 1 1 d .
H3 H 0.1808 0.2460 1.1290 0.041 Uiso 1 1 calc R
C15 C 0.4938(3) 0.1016(3) 0.5647(2) 0.0415(8) Uani 1 1 d .
H15 H 0.4446 0.0911 0.4985 0.050 Uiso 1 1 calc R
C17 C 0.6767(3) 0.1353(3) 0.6791(3) 0.0426(8) Uani 1 1 d .
H17 H 0.7534 0.1459 0.6914 0.051 Uiso 1 1 calc R
C2 C 0.2649(3) 0.1273(2) 1.1840(2) 0.0338(7) Uani 1 1 d .
C20 C 0.6839(3) 0.3239(2) 0.8156(3) 0.0503(9) Uani 1 1 d .
H20A H 0.7242 0.3316 0.7697 0.075 Uiso 1 1 calc R
H20B H 0.6894 0.3829 0.8536 0.075 Uiso 1 1 calc R
H20C H 0.6055 0.3101 0.7778 0.075 Uiso 1 1 calc R
C16 C 0.6049(3) 0.1181(3) 0.5839(3) 0.0479(9) Uani 1 1 d .
H16 H 0.6325 0.1176 0.5309 0.058 Uiso 1 1 calc R
C5 C 0.0763(3) 0.2328(2) 0.9400(2) 0.0439(8) Uani 1 1 d .
H5A H 0.1115 0.2462 0.8913 0.066 Uiso 1 1 calc R
H5B H 0.0750 0.2911 0.9772 0.066 Uiso 1 1 calc R
H5C H -0.0001 0.2107 0.9056 0.066 Uiso 1 1 calc R
C8 C -0.0519(2) -0.0043(2) 0.7296(2) 0.0353(7) Uani 1 1 d .
H8 H -0.1258 -0.0279 0.7010 0.042 Uiso 1 1 calc R
C1 C 0.3226(3) 0.1672(2) 1.2875(2) 0.0478(9) Uani 1 1 d .
H1A H 0.3009 0.1300 1.3354 0.072 Uiso 1 1 calc R
H1B H 0.3007 0.2340 1.2893 0.072 Uiso 1 1 calc R
H1C H 0.4034 0.1634 1.3048 0.072 Uiso 1 1 calc R
Cl1 Cl 0.4714(7) 1.0286(5) 1.0116(4) 0.235(4) Uani 0.50 1 d PDU
C25 C 0.4362(12) 0.9283(11) 0.9381(11) 0.196(10) Uani 0.50 1 d PDU

loop_
_atom_site_aniso_label
_atom_site_aniso_U_11
_atom_site_aniso_U_22
_atom_site_aniso_U_33
_atom_site_aniso_U_23
_atom_site_aniso_U_13
_atom_site_aniso_U_12
C24 0.043(2) 0.049(2) 0.059(3) -0.026(2) 0.0001(18) 0.0041(18)
O2 0.093(2) 0.0280(13) 0.0395(14) -0.0111(11) -0.0085(14) 0.0058(13)
C23 0.0395(18) 0.0314(17) 0.051(2) -0.0163(15) 0.0074(16) 0.0033(14)
C22 0.0332(16) 0.0290(16) 0.054(2) -0.0126(15) 0.0142(15) -0.0067(13)
C21 0.0322(16) 0.0276(15) 0.0486(19) -0.0012(14) 0.0199(15) -0.0008(12)
N3 0.0277(12) 0.0259(12) 0.0321(13) -0.0023(10) 0.0099(10) -0.0021(10)
C18 0.0339(16) 0.0258(14) 0.0332(16) 0.0029(12) 0.0138(13) 0.0016(12)
C19 0.0311(15) 0.0262(14) 0.0266(14) 0.0028(12) 0.0133(12) 0.0021(11)
C14 0.0343(15) 0.0285(15) 0.0251(14) 0.0040(12) 0.0120(12) 0.0030(12)
Cl2 0.155(4) 0.120(4) 0.318(8) -0.071(5) -0.019(5) 0.012(3)
Cu1 0.0307(2) 0.0235(2) 0.0287(2) -0.00492(14) 0.00595(16) -0.00130(13)
O3 0.0503(14) 0.0264(11) 0.0348(12) -0.0047(9) -0.0028(11) 0.0000(9)
O1 0.0251(10) 0.0331(11) 0.0167(9) -0.0010(8) 0.0046(8) 0.0006(8)
N4 0.0263(12) 0.0271(12) 0.0242(12) -0.0035(10) 0.0086(10) -0.0026(9)
N1 0.0322(13) 0.0396(15) 0.0208(12) -0.0030(10) 0.0028(10) -0.0018(11)
C10 0.0273(14) 0.0310(15) 0.0235(14) -0.0028(12) 0.0036(12) 0.0011(11)
C13 0.0372(15) 0.0241(14) 0.0181(13) 0.0015(11) 0.0085(12) 0.0044(11)
C11 0.0233(13) 0.0293(14) 0.0240(14) -0.0027(12) 0.0038(11) -0.0017(11)
C12 0.0263(14) 0.0253(14) 0.0187(13) -0.0010(11) 0.0011(11) 0.0017(11)
N2 0.0385(14) 0.0397(14) 0.0191(12) -0.0006(11) 0.0065(11) -0.0006(11)
C6 0.0277(14) 0.0288(15) 0.0264(15) -0.0039(12) 0.0066(12) -0.0008(11)
C4 0.0344(16) 0.0277(15) 0.0297(15) -0.0027(12) 0.0126(13) -0.0024(12)
C9 0.0294(15) 0.0337(16) 0.0234(14) -0.0064(12) -0.0006(12) -0.0025(12)
C7 0.0290(15) 0.0397(17) 0.0356(17) -0.0042(14) 0.0115(13) -0.0032(13)
C3 0.0482(18) 0.0239(15) 0.0286(15) -0.0045(12) 0.0127(14) 0.0008(13)
C15 0.050(2) 0.051(2) 0.0238(15) 0.0009(14) 0.0138(14) -0.0043(16)
C17 0.0400(18) 0.048(2) 0.048(2) 0.0007(16) 0.0260(16) -0.0052(15)
C2 0.0433(18) 0.0276(16) 0.0289(16) -0.0050(12) 0.0109(14) -0.0080(13)
C20 0.065(2) 0.0296(17) 0.056(2) 0.0009(16) 0.0214(19) 0.0019(16)
C16 0.058(2) 0.062(2) 0.0370(18) -0.0045(17) 0.0328(17) -0.0087(18)
C5 0.057(2) 0.0342(17) 0.0334(17) -0.0017(14) 0.0067(16) 0.0063(15)
C8 0.0233(14) 0.0394(17) 0.0356(17) -0.0046(14) 0.0009(13) -0.0050(12)
C1 0.064(2) 0.0351(18) 0.0320(18) -0.0048(14) 0.0023(16) -0.0045(16)
Cl1 0.275(8) 0.260(7) 0.110(4) -0.045(4) -0.005(4) 0.158(6)
C25 0.136(14) 0.30(2) 0.085(10) -0.081(13) -0.046(10) 0.085(13)

loop_
_atom_type_symbol
_atom_type_description
_atom_type_scat_dispersion_real
_atom_type_scat_dispersion_imag
_atom_type_scat_source
C C 0.0033 0.0016 'International Tables Vol C Tables 4.2.6.8 and 6.1.1.4'
H H 0.0000 0.0000 'International Tables Vol C Tables 4.2.6.8 and 6.1.1.4'
N N 0.0061 0.0033 'International Tables Vol C Tables 4.2.6.8 and 6.1.1.4'
O O 0.0106 0.0060 'International Tables Vol C Tables 4.2.6.8 and 6.1.1.4'
Cl Cl 0.1484 0.1585 'International Tables Vol C Tables 4.2.6.8 and 6.1.1.4'
Cu Cu 0.3201 1.2651 'International Tables Vol C Tables 4.2.6.8 and 6.1.1.4'

loop_
_geom_angle_atom_site_label_1
_geom_angle_atom_site_label_2
_geom_angle_atom_site_label_3
_geom_angle
_geom_angle_site_symmetry_1
_geom_angle_site_symmetry_3
C23 C24 H24A 105(3) . .
C23 C24 H24B 110(3) . .
H24A C24 H24B 111(4) . .
C23 C24 H24C 109(3) . .
H24A C24 H24C 117(4) . .
H24B C24 H24C 105(4) . .
C23 O2 Cu1 128.9(3) . 3_657
O2 C23 C22 124.4(3) . .
O2 C23 C24 113.4(3) . .
C22 C23 C24 122.2(3) . .
C23 C22 C21 125.2(3) . .
C23 C22 H22 117.4 . .
C21 C22 H22 117.4 . .
N3 C21 C22 123.3(3) . .
N3 C21 C20 120.4(3) . .
C22 C21 C20 116.3(3) . .
C21 N3 C18 117.6(3) . .
C21 N3 Cu1 125.1(2) . 3_657
C18 N3 Cu1 117.21(18) . 3_657
C17 C18 C19 119.3(3) . .
C17 C18 N3 121.3(3) . .
C19 C18 N3 119.3(3) . .
C18 C19 C14 119.9(3) . .
C18 C19 H19 120.0 . .
C14 C19 H19 120.0 . .
C15 C14 C19 120.0(3) . .
C15 C14 C13 119.4(3) . .
C19 C14 C13 120.6(3) . .
C25 Cl2 Cl1 44.9(6) . 3_677
O2 Cu1 O3 178.50(13) 3_657 .
O2 Cu1 N3 90.62(10) 3_657 3_657
O3 Cu1 N3 90.10(9) . 3_657
O2 Cu1 N4 87.68(10) 3_657 .
O3 Cu1 N4 91.72(9) . .
N3 Cu1 N4 174.82(9) 3_657 .
C2 O3 Cu1 127.9(2) . .
C13 O1 C12 102.7(2) . .
C4 N4 C6 117.9(2) . .
C4 N4 Cu1 125.7(2) . .
C6 N4 Cu1 116.29(18) . .
C12 N1 N2 106.6(2) . .
C11 C10 C9 120.4(3) . .
C11 C10 C12 119.9(3) . .
C9 C10 C12 119.7(3) . .
N2 C13 O1 112.6(3) . .
N2 C13 C14 128.9(3) . .
O1 C13 C14 118.5(2) . .
C6 C11 C10 119.5(3) . .
C6 C11 H11 120.3 . .
C10 C11 H11 120.3 . .
N1 C12 O1 112.1(2) . .
N1 C12 C10 129.2(3) . .
O1 C12 C10 118.7(2) . .
C13 N2 N1 106.0(2) . .
C7 C6 C11 119.9(3) . .
C7 C6 N4 121.5(3) . .
C11 C6 N4 118.4(2) . .
N4 C4 C3 122.6(3) . .
N4 C4 C5 120.3(3) . .
C3 C4 C5 117.1(3) . .
C8 C9 C10 119.4(3) . .
C8 C9 H9 120.3 . .
C10 C9 H9 120.3 . .
C6 C7 C8 120.5(3) . .
C6 C7 H7 119.8 . .
C8 C7 H7 119.8 . .
C2 C3 C4 125.7(3) . .
C2 C3 H3 117.1 . .
C4 C3 H3 117.1 . .
C16 C15 C14 119.7(3) . .
C16 C15 H15 120.2 . .
C14 C15 H15 120.2 . .
C16 C17 C18 120.2(3) . .
C16 C17 H17 119.9 . .
C18 C17 H17 119.9 . .
O3 C2 C3 125.5(3) . .
O3 C2 C1 114.3(3) . .
C3 C2 C1 120.2(3) . .
C21 C20 H20A 109.5 . .
C21 C20 H20B 109.5 . .
H20A C20 H20B 109.5 . .
C21 C20 H20C 109.5 . .
H20A C20 H20C 109.5 . .
H20B C20 H20C 109.5 . .
C15 C16 C17 120.8(3) . .
C15 C16 H16 119.6 . .
C17 C16 H16 119.6 . .
C4 C5 H5A 109.5 . .
C4 C5 H5B 109.5 . .
H5A C5 H5B 109.5 . .
C4 C5 H5C 109.5 . .
H5A C5 H5C 109.5 . .
H5B C5 H5C 109.5 . .
C9 C8 C7 120.3(3) . .
C9 C8 H8 119.9 . .
C7 C8 H8 119.9 . .
C2 C1 H1A 109.5 . .
C2 C1 H1B 109.5 . .
H1A C1 H1B 109.5 . .
C2 C1 H1C 109.5 . .
H1A C1 H1C 109.5 . .
H1B C1 H1C 109.5 . .
Cl1 Cl1 C25 86.5(10) 3_677 3_677
Cl1 Cl1 C25 48.9(8) 3_677 .
C25 Cl1 C25 135.4(5) 3_677 .
Cl1 Cl1 Cl2 141.0(13) 3_677 3_677
C25 Cl1 Cl2 65.5(6) 3_677 3_677
C25 Cl1 Cl2 149.4(6) . 3_677
Cl1 C25 Cl2 69.6(6) 3_677 .
Cl1 C25 Cl1 44.6(5) 3_677 .
Cl2 C25 Cl1 109.6(6) . .

loop_
_geom_bond_atom_site_label_1
_geom_bond_atom_site_label_2
_geom_bond_distance
_geom_bond_site_symmetry_2
C24 C23 1.512(5) .
C24 H24A 0.96(5) .
C24 H24B 0.93(5) .
C24 H24C 0.89(5) .
O2 C23 1.280(4) .
O2 Cu1 1.885(2) 3_657
C23 C22 1.350(5) .
C22 C21 1.413(5) .
C22 H22 0.9500 .
C21 N3 1.318(4) .
C21 C20 1.512(5) .
N3 C18 1.432(4) .
N3 Cu1 1.983(2) 3_657
C18 C17 1.386(4) .
C18 C19 1.387(4) .
C19 C14 1.393(4) .
C19 H19 0.9500 .
C14 C15 1.381(4) .
C14 C13 1.464(4) .
Cl2 C25 1.674(9) .
Cl2 Cl1 1.726(8) 3_677
Cu1 O2 1.885(2) 3_657
Cu1 O3 1.897(2) .
Cu1 N3 1.983(2) 3_657
Cu1 N4 1.986(2) .
O3 C2 1.280(4) .
O1 C13 1.360(3) .
O1 C12 1.367(3) .
N4 C4 1.313(4) .
N4 C6 1.446(4) .
N1 C12 1.287(4) .
N1 N2 1.405(4) .
C10 C11 1.395(4) .
C10 C9 1.398(4) .
C10 C12 1.456(4) .
C13 N2 1.290(4) .
C11 C6 1.388(4) .
C11 H11 0.9500 .
C6 C7 1.386(4) .
C4 C3 1.411(4) .
C4 C5 1.504(4) .
C9 C8 1.377(4) .
C9 H9 0.9500 .
C7 C8 1.389(4) .
C7 H7 0.9500 .
C3 C2 1.368(4) .
C3 H3 0.9500 .
C15 C16 1.374(5) .
C15 H15 0.9500 .
C17 C16 1.375(5) .
C17 H17 0.9500 .
C2 C1 1.518(4) .
C20 H20A 0.9800 .
C20 H20B 0.9800 .
C20 H20C 0.9800 .
C16 H16 0.9500 .
C5 H5A 0.9800 .
C5 H5B 0.9800 .
C5 H5C 0.9800 .
C8 H8 0.9500 .
C1 H1A 0.9800 .
C1 H1B 0.9800 .
C1 H1C 0.9800 .
Cl1 Cl1 1.213(10) 3_677
Cl1 C25 1.300(19) 3_677
Cl1 C25 1.722(9) .
Cl1 Cl2 1.726(8) 3_677
C25 Cl1 1.300(19) 3_677

loop_
_geom_torsion_atom_site_label_1
_geom_torsion_atom_site_label_2
_geom_torsion_atom_site_label_3
_geom_torsion_atom_site_label_4
_geom_torsion
_geom_torsion_site_symmetry_1
_geom_torsion_site_symmetry_4
Cu1 O2 C23 C22 15.5(6) 3_657 .
Cu1 O2 C23 C24 -165.8(3) 3_657 .
O2 C23 C22 C21 -0.3(6) . .
C24 C23 C22 C21 -179.0(3) . .
C23 C22 C21 N3 -5.6(5) . .
C23 C22 C21 C20 173.8(3) . .
C22 C21 N3 C18 -180.0(3) . .
C20 C21 N3 C18 0.7(4) . .
C22 C21 N3 Cu1 -3.2(4) . 3_657
C20 C21 N3 Cu1 177.5(2) . 3_657
C21 N3 C18 C17 84.3(4) . .
Cu1 N3 C18 C17 -92.7(3) 3_657 .
C21 N3 C18 C19 -98.7(3) . .
Cu1 N3 C18 C19 84.3(3) 3_657 .
C17 C18 C19 C14 -1.1(4) . .
N3 C18 C19 C14 -178.1(3) . .
C18 C19 C14 C15 -1.0(4) . .
C18 C19 C14 C13 178.6(3) . .
O2 Cu1 O3 C2 75(4) 3_657 .
N3 Cu1 O3 C2 -166.6(3) 3_657 .
N4 Cu1 O3 C2 8.6(3) . .
O2 Cu1 N4 C4 173.1(3) 3_657 .
O3 Cu1 N4 C4 -8.3(2) . .
N3 Cu1 N4 C4 102.2(11) 3_657 .
O2 Cu1 N4 C6 -8.8(2) 3_657 .
O3 Cu1 N4 C6 169.8(2) . .
N3 Cu1 N4 C6 -79.7(11) 3_657 .
C12 O1 C13 N2 0.5(3) . .
C12 O1 C13 C14 -178.3(2) . .
C15 C14 C13 N2 0.1(5) . .
C19 C14 C13 N2 -179.5(3) . .
C15 C14 C13 O1 178.8(3) . .
C19 C14 C13 O1 -0.9(4) . .
C9 C10 C11 C6 1.1(4) . .
C12 C10 C11 C6 -179.5(3) . .
N2 N1 C12 O1 0.3(3) . .
N2 N1 C12 C10 -179.4(3) . .
C13 O1 C12 N1 -0.5(3) . .
C13 O1 C12 C10 179.3(2) . .
C11 C10 C12 N1 -173.4(3) . .
C9 C10 C12 N1 6.1(5) . .
C11 C10 C12 O1 6.9(4) . .
C9 C10 C12 O1 -173.6(2) . .
O1 C13 N2 N1 -0.4(3) . .
C14 C13 N2 N1 178.4(3) . .
C12 N1 N2 C13 0.0(3) . .
C10 C11 C6 C7 -0.5(4) . .
C10 C11 C6 N4 174.5(3) . .
C4 N4 C6 C7 -93.8(3) . .
Cu1 N4 C6 C7 88.0(3) . .
C4 N4 C6 C11 91.3(3) . .
Cu1 N4 C6 C11 -87.0(3) . .
C6 N4 C4 C3 -174.4(3) . .
Cu1 N4 C4 C3 3.6(4) . .
C6 N4 C4 C5 4.2(4) . .
Cu1 N4 C4 C5 -177.8(2) . .
C11 C10 C9 C8 -1.1(4) . .
C12 C10 C9 C8 179.5(3) . .
C11 C6 C7 C8 0.0(5) . .
N4 C6 C7 C8 -174.9(3) . .
N4 C4 C3 C2 4.5(5) . .
C5 C4 C3 C2 -174.1(3) . .
C19 C14 C15 C16 2.2(5) . .
C13 C14 C15 C16 -177.4(3) . .
C19 C18 C17 C16 1.9(5) . .
N3 C18 C17 C16 178.9(3) . .
Cu1 O3 C2 C3 -4.0(5) . .
Cu1 O3 C2 C1 175.2(2) . .
C4 C3 C2 O3 -4.6(5) . .
C4 C3 C2 C1 176.2(3) . .
C14 C15 C16 C17 -1.3(6) . .
C18 C17 C16 C15 -0.7(6) . .
C10 C9 C8 C7 0.5(5) . .
C6 C7 C8 C9 0.0(5) . .
Cl1 Cl2 C25 Cl1 -20.4(8) 3_677 .
C25 Cl1 C25 Cl1 0.000(2) 3_677 3_677
Cl2 Cl1 C25 Cl1 123.5(19) 3_677 3_677
Cl1 Cl1 C25 Cl2 27.7(10) 3_677 .
C25 Cl1 C25 Cl2 27.7(10) 3_677 .
Cl2 Cl1 C25 Cl2 151.1(11) 3_677 .
